data_7025244
loop_
_publ_author_name
'Fushimi, Toshiki'
'Allcock, Harry R.'

_publ_section_title
;
 Synthesis and optical properties of sulfur-containing monomers and
 cyclomatrix polyphosphazenes.
;
_journal_issue 22
_journal_name_full 'Dalton transactions (Cambridge, England : 2003)'
_journal_page_first 5349
_journal_page_last 5355
_journal_paper_doi 10.1039/b926069b
_journal_volume 39
_journal_year 2010
_chemical_formula_moiety 'C4 H10 Cl2 N5 P3 S2'
_chemical_formula_sum 'C4 H10 Cl2 N5 P3 S2'
_chemical_formula_weight 356.10
_chemical_name_common cis-N3P3Cl2(NHCH2CH2S)2
_chemical_name_systematic cis-N3P3Cl2(NHCH2CH2S)2
_space_group_IT_number 14
_symmetry_cell_setting monoclinic
_symmetry_space_group_name_Hall '-P 2yn'
_symmetry_space_group_name_H-M 'P 1 21/n 1'
_atom_sites_solution_hydrogens geom
_atom_sites_solution_primary direct
_atom_sites_solution_secondary difmap
_audit_creation_method SHELXL-97
_cell_angle_alpha 90.00
_cell_angle_beta 94.6750(10)
_cell_angle_gamma 90.00
_cell_formula_units_Z 8
_cell_length_a 9.1908(6)
_cell_length_b 13.5389(9)
_cell_length_c 21.8660(15)
_cell_measurement_reflns_used 9500
_cell_measurement_temperature 273(2)
_cell_measurement_theta_max 28.292
_cell_measurement_theta_min 2.341
_cell_volume 2711.8(3)
_computing_cell_refinement 'Bruker SMART'
_computing_data_collection 'Bruker SMART'
_computing_data_reduction 'Bruker SAINT'
_computing_molecular_graphics 'Bruker SHELXTL'
_computing_publication_material 'Bruker SHELXTL'
_computing_structure_refinement 'SHELXL-97 (Sheldrick, 1997)'
_computing_structure_solution 'SHELXS-97 (Sheldrick, 1990)'
_diffrn_ambient_temperature 273(2)
_diffrn_measured_fraction_theta_full 0.985
_diffrn_measured_fraction_theta_max 0.985
_diffrn_measurement_device_type 'CCD area detector'
_diffrn_measurement_method 'phi and omega scans'
_diffrn_radiation_monochromator graphite
_diffrn_radiation_source 'fine-focus sealed tube'
_diffrn_radiation_type MoK\a
_diffrn_radiation_wavelength 0.71073
_diffrn_reflns_av_R_equivalents 0.0207
_diffrn_reflns_av_sigmaI/netI 0.0274
_diffrn_reflns_limit_h_max 11
_diffrn_reflns_limit_h_min -12
_diffrn_reflns_limit_k_max 13
_diffrn_reflns_limit_k_min -18
_diffrn_reflns_limit_l_max 26
_diffrn_reflns_limit_l_min -28
_diffrn_reflns_number 17485
_diffrn_reflns_theta_full 28.33
_diffrn_reflns_theta_max 28.33
_diffrn_reflns_theta_min 1.77
_exptl_absorpt_coefficient_mu 1.121
_exptl_absorpt_correction_T_max 0.8588
_exptl_absorpt_correction_T_min 0.8237
_exptl_absorpt_correction_type empirical
_exptl_absorpt_process_details SADABS
_exptl_crystal_colour colorless
_exptl_crystal_density_diffrn 1.744
_exptl_crystal_density_method 'not measured'
_exptl_crystal_description block
_exptl_crystal_F_000 1440
_exptl_crystal_size_max 0.18
_exptl_crystal_size_mid 0.15
_exptl_crystal_size_min 0.14
_refine_diff_density_max 0.620
_refine_diff_density_min -0.520
_refine_diff_density_rms 0.071
_refine_ls_extinction_method none
_refine_ls_goodness_of_fit_ref 1.032
_refine_ls_hydrogen_treatment noref
_refine_ls_matrix_type full
_refine_ls_number_parameters 289
_refine_ls_number_reflns 6672
_refine_ls_number_restraints 0
_refine_ls_restrained_S_all 1.032
_refine_ls_R_factor_all 0.0478
_refine_ls_R_factor_gt 0.0380
_refine_ls_shift/su_max 0.001
_refine_ls_shift/su_mean 0.000
_refine_ls_structure_factor_coef Fsqd
_refine_ls_weighting_details 'calc w=1/[\s^2^(Fo^2^)+(0.0551P)^2^+1.1611P] where P=(Fo^2^+2Fc^2^)/3'
_refine_ls_weighting_scheme calc
_refine_ls_wR_factor_gt 0.0971
_refine_ls_wR_factor_ref 0.1026
_reflns_number_gt 5536
_reflns_number_total 6672
_reflns_threshold_expression >2sigma(I)
_cod_data_source_file b926069b.txt
_cod_data_source_block tuf7s
_cod_depositor_comments
;
The following automatic conversions were performed:

'_symmetry_cell_setting' value 'Monoclinic' changed to 'monoclinic'
according to /home/saulius/struct/CIF-dictionaries/cif_core.dic
dictionary named 'cif_core.dic' version 2.4.2 from 2011-04-26.

Automatic conversion script
Id: cif_fix_values 1891 2012-01-12 08:04:46Z andrius 
;
_cod_original_sg_symbol_H-M P2(1)/n
_cod_database_code 7025244

loop_
_symmetry_equiv_pos_as_xyz
'x, y, z'
'-x+1/2, y+1/2, -z+1/2'
'-x, -y, -z'
'x-1/2, -y-1/2, z-1/2'

loop_
_atom_site_label
_atom_site_type_symbol
_atom_site_fract_x
_atom_site_fract_y
_atom_site_fract_z
_atom_site_U_iso_or_equiv
_atom_site_adp_type
_atom_site_occupancy
_atom_site_symmetry_multiplicity
_atom_site_calc_flag
_atom_site_refinement_flags
C1 C 0.9647(3) 0.3517(2) 0.15137(14) 0.0459(6) Uani 1 1 d .
H1A H 1.0693 0.3416 0.1578 0.055 Uiso 1 1 calc R
H1B H 0.9165 0.3034 0.1755 0.055 Uiso 1 1 calc R
C2 C 0.9144(3) 0.3399(2) 0.08347(13) 0.0423(6) Uani 1 1 d .
H2A H 0.9819 0.3736 0.0587 0.051 Uiso 1 1 calc R
H2B H 0.9132 0.2705 0.0725 0.051 Uiso 1 1 calc R
C3 C 0.2480(3) 0.6740(3) 0.15172(16) 0.0632(9) Uani 1 1 d .
H3A H 0.1843 0.6631 0.1844 0.076 Uiso 1 1 calc R
H3B H 0.2244 0.7376 0.1331 0.076 Uiso 1 1 calc R
C4 C 0.2271(3) 0.5948(3) 0.10531(16) 0.0628(9) Uani 1 1 d .
H4A H 0.2214 0.5312 0.1254 0.075 Uiso 1 1 calc R
H4B H 0.1368 0.6054 0.0800 0.075 Uiso 1 1 calc R
C5 C 0.7379(4) 0.5327(2) 0.48538(14) 0.0576(8) Uani 1 1 d .
H5A H 0.6408 0.5195 0.4978 0.069 Uiso 1 1 calc R
H5B H 0.8003 0.4774 0.4980 0.069 Uiso 1 1 calc R
C6 C 0.7965(3) 0.6254(2) 0.51499(13) 0.0468(6) Uani 1 1 d .
H6A H 0.7191 0.6740 0.5159 0.056 Uiso 1 1 calc R
H6B H 0.8340 0.6119 0.5569 0.056 Uiso 1 1 calc R
C7 C 0.7969(4) 0.8441(2) 0.20814(13) 0.0528(7) Uani 1 1 d .
H7A H 0.7715 0.8566 0.1649 0.063 Uiso 1 1 calc R
H7B H 0.7176 0.8670 0.2312 0.063 Uiso 1 1 calc R
C8 C 0.9359(4) 0.8961(2) 0.22912(14) 0.0593(8) Uani 1 1 d .
H8A H 1.0073 0.8863 0.1994 0.071 Uiso 1 1 calc R
H8B H 0.9179 0.9664 0.2324 0.071 Uiso 1 1 calc R
Cl1 Cl 0.70588(8) 0.67135(6) -0.05774(3) 0.05188(18) Uani 1 1 d .
Cl2 Cl 0.88046(8) 0.78297(5) 0.04679(4) 0.05391(19) Uani 1 1 d .
Cl3 Cl 1.36434(7) 0.60432(6) 0.37069(4) 0.0569(2) Uani 1 1 d .
Cl4 Cl 1.16557(10) 0.45764(7) 0.29854(4) 0.0713(3) Uani 1 1 d .
N1 N 0.6030(2) 0.51775(15) 0.11914(10) 0.0351(4) Uani 1 1 d .
N2 N 0.5964(2) 0.69443(16) 0.06294(11) 0.0421(5) Uani 1 1 d .
N3 N 0.8281(2) 0.57151(15) 0.05349(9) 0.0342(4) Uani 1 1 d .
N4 N 0.7673(2) 0.38189(14) 0.07130(9) 0.0341(4) Uani 1 1 d .
H4 H 0.6945 0.3523 0.0520 0.041 Uiso 1 1 calc R
N5 N 0.3500(2) 0.5962(2) 0.06752(10) 0.0483(6) Uani 1 1 d .
H5 H 0.3384 0.5872 0.0285 0.058 Uiso 1 1 calc R
N6 N 0.8943(2) 0.72707(14) 0.36392(9) 0.0344(4) Uani 1 1 d .
N7 N 1.0631(2) 0.57288(18) 0.39895(11) 0.0457(5) Uani 1 1 d .
N8 N 1.1077(3) 0.67095(19) 0.29427(11) 0.0510(6) Uani 1 1 d .
N9 N 0.9928(3) 0.85720(16) 0.28896(10) 0.0447(5) Uani 1 1 d .
H9 H 1.0374 0.8942 0.3165 0.054 Uiso 1 1 calc R
N10 N 0.9113(2) 0.66335(17) 0.48083(10) 0.0432(5) Uani 1 1 d .
H10 H 0.9767 0.7015 0.4985 0.052 Uiso 1 1 calc R
P1 P 0.51059(6) 0.61550(5) 0.10234(3) 0.03006(13) Uani 1 1 d .
P2 P 0.74318(6) 0.66744(4) 0.03451(3) 0.03153(14) Uani 1 1 d .
P3 P 0.76280(6) 0.49464(4) 0.10029(3) 0.02680(13) Uani 1 1 d .
P4 P 0.91817(6) 0.63441(4) 0.40895(3) 0.02970(13) Uani 1 1 d .
P5 P 1.15196(7) 0.58835(5) 0.34175(3) 0.03774(15) Uani 1 1 d .
P6 P 0.96656(7) 0.73920(5) 0.30028(3) 0.03244(14) Uani 1 1 d .
S1 S 0.91769(7) 0.47650(5) 0.17448(3) 0.03822(15) Uani 1 1 d .
S2 S 0.43910(8) 0.67206(6) 0.18275(3) 0.04890(18) Uani 1 1 d .
S3 S 0.82897(9) 0.71377(5) 0.22133(3) 0.05270(19) Uani 1 1 d .
S4 S 0.73106(7) 0.54773(5) 0.40293(3) 0.04515(16) Uani 1 1 d .

loop_
_atom_site_aniso_label
_atom_site_aniso_U_11
_atom_site_aniso_U_22
_atom_site_aniso_U_33
_atom_site_aniso_U_23
_atom_site_aniso_U_13
_atom_site_aniso_U_12
C1 0.0416(14) 0.0406(14) 0.0550(17) 0.0060(12) 0.0004(12) 0.0150(11)
C2 0.0381(13) 0.0377(13) 0.0520(16) -0.0046(11) 0.0088(11) 0.0105(10)
C3 0.0438(16) 0.089(2) 0.060(2) 0.0099(17) 0.0253(15) 0.0191(16)
C4 0.0259(13) 0.100(3) 0.064(2) 0.0074(19) 0.0112(13) -0.0005(14)
C5 0.0623(18) 0.063(2) 0.0469(17) 0.0130(14) 0.0025(14) -0.0248(15)
C6 0.0546(16) 0.0519(16) 0.0352(14) 0.0015(11) 0.0105(12) -0.0038(13)
C7 0.073(2) 0.0486(16) 0.0366(15) 0.0077(12) 0.0032(13) 0.0250(15)
C8 0.095(3) 0.0437(16) 0.0401(16) 0.0135(12) 0.0127(16) -0.0006(16)
Cl1 0.0481(4) 0.0718(5) 0.0359(3) 0.0136(3) 0.0044(3) 0.0152(3)
Cl2 0.0551(4) 0.0389(4) 0.0701(5) 0.0009(3) 0.0197(4) -0.0085(3)
Cl3 0.0313(3) 0.0731(5) 0.0655(5) -0.0049(4) -0.0007(3) 0.0048(3)
Cl4 0.0781(6) 0.0622(5) 0.0684(5) -0.0237(4) -0.0247(4) 0.0264(4)
N1 0.0282(9) 0.0359(11) 0.0423(12) 0.0110(8) 0.0104(8) 0.0036(8)
N2 0.0353(10) 0.0415(11) 0.0519(13) 0.0180(10) 0.0188(10) 0.0150(9)
N3 0.0266(9) 0.0363(10) 0.0412(11) 0.0121(9) 0.0109(8) 0.0066(8)
N4 0.0295(9) 0.0328(10) 0.0398(11) -0.0052(8) 0.0012(8) -0.0020(8)
N5 0.0288(10) 0.0802(17) 0.0356(12) 0.0017(11) 0.0014(9) 0.0025(10)
N6 0.0376(10) 0.0329(10) 0.0334(11) 0.0022(8) 0.0076(8) 0.0075(8)
N7 0.0375(11) 0.0522(13) 0.0480(13) 0.0187(10) 0.0063(10) 0.0158(10)
N8 0.0502(13) 0.0657(16) 0.0396(13) 0.0133(11) 0.0175(10) 0.0265(12)
N9 0.0607(14) 0.0367(11) 0.0375(12) 0.0018(9) 0.0083(10) -0.0082(10)
N10 0.0483(12) 0.0503(13) 0.0310(11) -0.0053(9) 0.0034(9) -0.0213(10)
P1 0.0241(3) 0.0373(3) 0.0295(3) 0.0052(2) 0.0065(2) 0.0050(2)
P2 0.0280(3) 0.0328(3) 0.0349(3) 0.0101(2) 0.0096(2) 0.0056(2)
P3 0.0233(2) 0.0278(3) 0.0295(3) 0.0042(2) 0.0034(2) 0.0017(2)
P4 0.0283(3) 0.0314(3) 0.0291(3) 0.0008(2) -0.0001(2) -0.0005(2)
P5 0.0313(3) 0.0457(4) 0.0357(3) 0.0007(3) -0.0006(2) 0.0120(3)
P6 0.0358(3) 0.0333(3) 0.0284(3) 0.0016(2) 0.0040(2) 0.0059(2)
S1 0.0377(3) 0.0407(3) 0.0349(3) 0.0017(2) -0.0055(2) 0.0037(2)
S2 0.0509(4) 0.0608(4) 0.0364(4) -0.0054(3) 0.0120(3) 0.0094(3)
S3 0.0715(5) 0.0426(4) 0.0408(4) -0.0022(3) -0.0154(3) 0.0078(3)
S4 0.0404(3) 0.0465(4) 0.0472(4) -0.0055(3) -0.0046(3) -0.0135(3)

loop_
_atom_type_symbol
_atom_type_description
_atom_type_scat_dispersion_real
_atom_type_scat_dispersion_imag
_atom_type_scat_source
C C 0.0033 0.0016 'International Tables Vol C Tables 4.2.6.8 and 6.1.1.4'
H H 0.0000 0.0000 'International Tables Vol C Tables 4.2.6.8 and 6.1.1.4'
N N 0.0061 0.0033 'International Tables Vol C Tables 4.2.6.8 and 6.1.1.4'
P P 0.1023 0.0942 'International Tables Vol C Tables 4.2.6.8 and 6.1.1.4'
S S 0.1246 0.1234 'International Tables Vol C Tables 4.2.6.8 and 6.1.1.4'
Cl Cl 0.1484 0.1585 'International Tables Vol C Tables 4.2.6.8 and 6.1.1.4'

loop_
_geom_angle_atom_site_label_1
_geom_angle_atom_site_label_2
_geom_angle_atom_site_label_3
_geom_angle
C2 C1 S1 107.83(17)
C2 C1 H1A 110.1
S1 C1 H1A 110.1
C2 C1 H1B 110.1
S1 C1 H1B 110.1
H1A C1 H1B 108.5
N4 C2 C1 109.6(2)
N4 C2 H2A 109.7
C1 C2 H2A 109.7
N4 C2 H2B 109.7
C1 C2 H2B 109.7
H2A C2 H2B 108.2
C4 C3 S2 108.1(2)
C4 C3 H3A 110.1
S2 C3 H3A 110.1
C4 C3 H3B 110.1
S2 C3 H3B 110.1
H3A C3 H3B 108.4
N5 C4 C3 108.5(3)
N5 C4 H4A 110.0
C3 C4 H4A 110.0
N5 C4 H4B 110.0
C3 C4 H4B 110.0
H4A C4 H4B 108.4
C6 C5 S4 108.65(19)
C6 C5 H5A 110.0
S4 C5 H5A 110.0
C6 C5 H5B 110.0
S4 C5 H5B 110.0
H5A C5 H5B 108.3
N10 C6 C5 109.3(2)
N10 C6 H6A 109.8
C5 C6 H6A 109.8
N10 C6 H6B 109.8
C5 C6 H6B 109.8
H6A C6 H6B 108.3
C8 C7 S3 106.6(2)
C8 C7 H7A 110.4
S3 C7 H7A 110.4
C8 C7 H7B 110.4
S3 C7 H7B 110.4
H7A C7 H7B 108.6
N9 C8 C7 109.8(2)
N9 C8 H8A 109.7
C7 C8 H8A 109.7
N9 C8 H8B 109.7
C7 C8 H8B 109.7
H8A C8 H8B 108.2
P3 N1 P1 126.05(12)
P2 N2 P1 121.87(13)
P2 N3 P3 120.32(11)
C2 N4 P3 109.76(16)
C2 N4 H4 125.1
P3 N4 H4 125.1
C4 N5 P1 117.0(2)
C4 N5 H5 121.5
P1 N5 H5 121.5
P6 N6 P4 124.79(12)
P5 N7 P4 122.30(14)
P5 N8 P6 121.83(14)
C8 N9 P6 116.0(2)
C8 N9 H9 122.0
P6 N9 H9 122.0
C6 N10 P4 120.30(18)
C6 N10 H10 119.9
P4 N10 H10 119.9
N1 P1 N2 113.32(10)
N1 P1 N5 114.80(13)
N2 P1 N5 108.68(12)
N1 P1 S2 108.06(8)
N2 P1 S2 114.19(9)
N5 P1 S2 96.80(9)
N3 P2 N2 121.11(10)
N3 P2 Cl2 108.53(8)
N2 P2 Cl2 108.35(10)
N3 P2 Cl1 109.23(9)
N2 P2 Cl1 107.90(9)
Cl2 P2 Cl1 99.57(4)
N1 P3 N3 116.00(10)
N1 P3 N4 109.48(11)
N3 P3 N4 109.31(10)
N1 P3 S1 114.11(8)
N3 P3 S1 107.73(8)
N4 P3 S1 98.79(8)
N6 P4 N7 113.47(11)
N6 P4 N10 113.08(11)
N7 P4 N10 110.83(13)
N6 P4 S4 109.44(8)
N7 P4 S4 113.02(10)
N10 P4 S4 95.75(8)
N8 P5 N7 120.31(11)
N8 P5 Cl3 109.05(11)
N7 P5 Cl3 108.61(10)
N8 P5 Cl4 109.93(10)
N7 P5 Cl4 108.31(11)
Cl3 P5 Cl4 98.39(4)
N6 P6 N8 114.07(11)
N6 P6 N9 107.97(11)
N8 P6 N9 114.76(13)
N6 P6 S3 115.91(9)
N8 P6 S3 106.06(10)
N9 P6 S3 97.06(9)
C1 S1 P3 93.19(10)
C3 S2 P1 92.96(11)
C7 S3 P6 92.93(11)
C5 S4 P4 92.24(10)

loop_
_geom_bond_atom_site_label_1
_geom_bond_atom_site_label_2
_geom_bond_distance
C1 C2 1.527(4)
C1 S1 1.825(3)
C1 H1A 0.9700
C1 H1B 0.9700
C2 N4 1.471(3)
C2 H2A 0.9700
C2 H2B 0.9700
C3 C4 1.478(5)
C3 S2 1.831(3)
C3 H3A 0.9700
C3 H3B 0.9700
C4 N5 1.453(3)
C4 H4A 0.9700
C4 H4B 0.9700
C5 C6 1.492(4)
C5 S4 1.810(3)
C5 H5A 0.9700
C5 H5B 0.9700
C6 N10 1.436(3)
C6 H6A 0.9700
C6 H6B 0.9700
C7 C8 1.497(5)
C7 S3 1.808(3)
C7 H7A 0.9700
C7 H7B 0.9700
C8 N9 1.467(4)
C8 H8A 0.9700
C8 H8B 0.9700
Cl1 P2 2.0190(9)
Cl2 P2 2.0139(9)
Cl3 P5 2.0139(9)
Cl4 P5 2.0148(10)
N1 P3 1.5881(18)
N1 P1 1.599(2)
N2 P2 1.5734(19)
N2 P1 1.618(2)
N3 P2 1.5542(19)
N3 P3 1.6096(19)
N4 P3 1.655(2)
N4 H4 0.8600
N5 P1 1.626(2)
N5 H5 0.8600
N6 P6 1.599(2)
N6 P4 1.599(2)
N7 P5 1.562(2)
N7 P4 1.601(2)
N8 P5 1.557(2)
N8 P6 1.606(2)
N9 P6 1.638(2)
N9 H9 0.8600
N10 P4 1.626(2)
N10 H10 0.8600
P1 S2 2.0731(9)
P3 S1 2.0837(8)
P4 S4 2.0773(9)
P6 S3 2.0838(10)

loop_
_geom_torsion_atom_site_label_1
_geom_torsion_atom_site_label_2
_geom_torsion_atom_site_label_3
_geom_torsion_atom_site_label_4
_geom_torsion
S1 C1 C2 N4 -44.0(3)
S2 C3 C4 N5 -43.4(3)
S4 C5 C6 N10 -38.9(3)
S3 C7 C8 N9 -45.6(3)
C1 C2 N4 P3 50.2(2)
C3 C4 N5 P1 40.3(4)
C7 C8 N9 P6 35.0(3)
C5 C6 N10 P4 23.6(3)
P3 N1 P1 N2 -0.5(2)
P3 N1 P1 N5 125.19(17)
P3 N1 P1 S2 -128.08(15)
P2 N2 P1 N1 10.5(2)
P2 N2 P1 N5 -118.44(18)
P2 N2 P1 S2 134.77(15)
C4 N5 P1 N1 96.5(3)
C4 N5 P1 N2 -135.4(2)
C4 N5 P1 S2 -17.0(3)
P3 N3 P2 N2 3.2(2)
P3 N3 P2 Cl2 129.36(13)
P3 N3 P2 Cl1 -123.01(13)
P1 N2 P2 N3 -12.2(2)
P1 N2 P2 Cl2 -138.45(15)
P1 N2 P2 Cl1 114.62(16)
P1 N1 P3 N3 -7.6(2)
P1 N1 P3 N4 -131.84(16)
P1 N1 P3 S1 118.53(15)
P2 N3 P3 N1 6.2(2)
P2 N3 P3 N4 130.52(15)
P2 N3 P3 S1 -123.10(13)
C2 N4 P3 N1 -150.50(17)
C2 N4 P3 N3 81.44(18)
C2 N4 P3 S1 -30.95(17)
P6 N6 P4 N7 21.2(2)
P6 N6 P4 N10 148.56(15)
P6 N6 P4 S4 -106.02(15)
P5 N7 P4 N6 -12.7(2)
P5 N7 P4 N10 -141.17(17)
P5 N7 P4 S4 112.68(17)
C6 N10 P4 N6 114.8(2)
C6 N10 P4 N7 -116.5(2)
C6 N10 P4 S4 0.8(2)
P6 N8 P5 N7 -2.9(3)
P6 N8 P5 Cl3 -129.30(17)
P6 N8 P5 Cl4 123.87(17)
P4 N7 P5 N8 4.5(3)
P4 N7 P5 Cl3 131.10(16)
P4 N7 P5 Cl4 -123.02(16)
P4 N6 P6 N8 -19.9(2)
P4 N6 P6 N9 -148.76(16)
P4 N6 P6 S3 103.70(15)
P5 N8 P6 N6 9.8(3)
P5 N8 P6 N9 135.11(19)
P5 N8 P6 S3 -119.00(18)
C8 N9 P6 N6 -128.7(2)
C8 N9 P6 N8 102.8(2)
C8 N9 P6 S3 -8.5(2)
C2 C1 S1 P3 19.67(18)
N1 P3 S1 C1 121.49(12)
N3 P3 S1 C1 -108.17(12)
N4 P3 S1 C1 5.45(12)
C4 C3 S2 P1 28.5(2)
N1 P1 S2 C3 -125.88(14)
N2 P1 S2 C3 107.04(15)
N5 P1 S2 C3 -6.98(15)
C8 C7 S3 P6 34.2(2)
N6 P6 S3 C7 99.15(13)
N8 P6 S3 C7 -133.15(14)
N9 P6 S3 C7 -14.79(13)
C6 C5 S4 P4 34.2(2)
N6 P4 S4 C5 -136.21(14)
N7 P4 S4 C5 96.29(15)
N10 P4 S4 C5 -19.25(15)
